data_2014497
loop_
_publ_author_name
'Ho\/ly\'nska, Ma\/lgorzata'
'Lis, Tadeusz'

_publ_section_title
;
 Ethyltriphenylphosphonium perrhenate and
 (iodomethyl)triphenylphosphonium perrhenate
;
_journal_issue 12
_journal_name_full 'Acta Crystallographica Section C'
_journal_page_first m648
_journal_page_last m650
_journal_paper_doi 10.1107/S0108270104027192
_journal_volume 60
_journal_year 2004
_chemical_formula_iupac '(C20 H20) [Re O4]'
_chemical_formula_moiety 'C20 H20 P + , O4 Re -'
_chemical_formula_sum 'C20 H20 O4 P Re'
_chemical_formula_weight 541.53
_space_group_IT_number 19
_symmetry_cell_setting orthorhombic
_symmetry_space_group_name_Hall 'P 2ac 2ab'
_symmetry_space_group_name_H-M 'P 21 21 21'
_atom_sites_solution_hydrogens geom
_atom_sites_solution_primary direct
_atom_sites_solution_secondary difmap
_cell_angle_alpha 90.00
_cell_angle_beta 90.00
_cell_angle_gamma 90.00
_cell_formula_units_Z 4
_cell_length_a 9.924(2)
_cell_length_b 13.345(3)
_cell_length_c 14.467(3)
_cell_measurement_reflns_used 20452
_cell_measurement_temperature 100(2)
_cell_measurement_theta_max 35.00
_cell_measurement_theta_min 3.49
_cell_volume 1915.9(7)
_computing_cell_refinement 'Please provide missing details'
_computing_data_collection 'Please provide missing details'
_computing_data_reduction 'Please provide missing details'
_computing_molecular_graphics 'Please provide missing details'
_computing_publication_material 'Please provide missing details'
_computing_structure_refinement 'SHELXL97 (Sheldrick, 1997)'
_computing_structure_solution 'SHELXS97 (Sheldrick, 1990)'
_diffrn_ambient_temperature 100(2)
_diffrn_measured_fraction_theta_full 0.981
_diffrn_measured_fraction_theta_max 0.981
_diffrn_measurement_device_type 'Kuma KM4 CCD area-detector'
_diffrn_measurement_method \w
_diffrn_radiation_monochromator graphite
_diffrn_radiation_source 'fine-focus sealed tube'
_diffrn_radiation_type MoK\a
_diffrn_radiation_wavelength 0.71073
_diffrn_reflns_av_R_equivalents 0.0381
_diffrn_reflns_av_sigmaI/netI 0.0343
_diffrn_reflns_limit_h_max 9
_diffrn_reflns_limit_h_min -15
_diffrn_reflns_limit_k_max 21
_diffrn_reflns_limit_k_min -21
_diffrn_reflns_limit_l_max 23
_diffrn_reflns_limit_l_min -23
_diffrn_reflns_number 31016
_diffrn_reflns_theta_full 35.00
_diffrn_reflns_theta_max 35.00
_diffrn_reflns_theta_min 3.49
_diffrn_standards_decay_% 0
_diffrn_standards_interval_count 0
_diffrn_standards_interval_time 0
_diffrn_standards_number 0
_exptl_absorpt_coefficient_mu 6.447
_exptl_absorpt_correction_T_max 0.512
_exptl_absorpt_correction_T_min 0.274
_exptl_absorpt_correction_type analytical
_exptl_absorpt_process_details '(CrysAlisRED; Oxford Diffraction, 2003)'
_exptl_crystal_colour colourless
_exptl_crystal_density_diffrn 1.877
_exptl_crystal_density_meas 1.85
_exptl_crystal_density_method 'flotation at 298 K in what solvent'
_exptl_crystal_description block
_exptl_crystal_F_000 1048
_exptl_crystal_size_max 0.30
_exptl_crystal_size_mid 0.12
_exptl_crystal_size_min 0.12
_refine_diff_density_max 1.88
_refine_diff_density_min -1.44
_refine_ls_abs_structure_details 'Flack (1983), with how many Friedel pairs'
_refine_ls_abs_structure_Flack -0.019(5)
_refine_ls_extinction_coef 0.00407(12)
_refine_ls_extinction_expression Fc^*^=kFc[1+0.001xFc^2^\l^3^/sin(2\q)]^-1/4^
_refine_ls_extinction_method 'SHELXL97 (Sheldrick, 1997)'
_refine_ls_goodness_of_fit_ref 1.016
_refine_ls_hydrogen_treatment constr
_refine_ls_matrix_type full
_refine_ls_number_parameters 236
_refine_ls_number_reflns 8115
_refine_ls_number_restraints 0
_refine_ls_restrained_S_all 1.016
_refine_ls_R_factor_all 0.0259
_refine_ls_R_factor_gt 0.0224
_refine_ls_shift/su_max 0.004
_refine_ls_shift/su_mean 0.000
_refine_ls_structure_factor_coef Fsqd
_refine_ls_weighting_details 'w = 1/[\s^2^(Fo^2^)+(0.017P)^2^] where P=(Fo^2^+2Fc^2^)/3'
_refine_ls_weighting_scheme calc
_refine_ls_wR_factor_gt 0.0394
_refine_ls_wR_factor_ref 0.0402
_reflns_number_gt 7569
_reflns_number_total 8115
_reflns_threshold_expression I>2\s(I)
_cod_data_source_file gd1349.cif
_cod_data_source_block I
_cod_depositor_comments
;
Automatic conversion scripts had previously changed 
'_atom_site_refinement_flags' tag values 'd' into 'D' as recommended by 
'cif_core.dic' version 2.4.1. However, manual inspection revealed that the 
underlying problem was actually related to a wrong tag names inside the 
atom site loop. The following changes were performed to resolve the problem: 

* '_atom_site_refinement_flags' tag was changed to '_atom_site_calc_flag'
* '_atom_site_calc_flag' tag was changed to '_atom_site_site_symmetry_order'
* '_atom_site_disorder_group' tag was changed to 
  '_atom_site_refinement_flags_posn'

Antanas Vaitkus,
2015-03-19
;
_cod_database_code 2014497

loop_
_symmetry_equiv_pos_as_xyz
'x, y, z'
'-x+1/2, -y, z+1/2'
'-x, y+1/2, -z+1/2'
'x+1/2, -y+1/2, -z'

loop_
_atom_site_label
_atom_site_fract_x
_atom_site_fract_y
_atom_site_fract_z
_atom_site_U_iso_or_equiv
_atom_site_adp_type
_atom_site_site_symmetry_order
_atom_site_calc_flag
_atom_site_refinement_flags_posn
_atom_site_occupancy
_atom_site_disorder_assembly
_atom_site_disorder_group
_atom_site_type_symbol
Re 0.636008(8) 0.466790(6) 0.796752(6) 0.01340(2) Uani 1 d . 1 . . Re
P 0.35449(5) 0.52808(4) 0.48396(3) 0.00973(8) Uani 1 d . 1 . . P
C1 0.5587(3) 0.66537(19) 0.5334(2) 0.0218(5) Uani 1 d . 1 . . C
H1A 0.6416 0.6744 0.5693 0.033 Uiso 1 calc R 1 . . H
H1B 0.4883 0.7096 0.5578 0.033 Uiso 1 calc R 1 . . H
H1C 0.5760 0.6819 0.4685 0.033 Uiso 1 calc R 1 . . H
C2 0.5122(2) 0.55630(17) 0.54072(17) 0.0150(4) Uani 1 d . 1 . . C
H2A 0.5036 0.5388 0.6070 0.018 Uiso 1 calc R 1 . . H
H2B 0.5831 0.5128 0.5141 0.018 Uiso 1 calc R 1 . . H
C11 0.3420(2) 0.39426(16) 0.47197(14) 0.0117(4) Uani 1 d . 1 . . C
C21 0.4090(2) 0.33093(17) 0.53491(15) 0.0147(4) Uani 1 d . 1 . . C
H21 0.4663 0.3585 0.5810 0.018 Uiso 1 calc R 1 . . H
C31 0.3908(2) 0.22784(16) 0.52923(16) 0.0169(4) Uani 1 d . 1 . . C
H31 0.4357 0.1847 0.5714 0.020 Uiso 1 calc R 1 . . H
C41 0.3065(2) 0.18774(17) 0.46162(17) 0.0174(4) Uani 1 d . 1 . . C
H41 0.2931 0.1173 0.4585 0.021 Uiso 1 calc R 1 . . H
C51 0.2420(2) 0.25023(17) 0.39881(17) 0.0152(4) Uani 1 d . 1 . . C
H51 0.1856 0.2223 0.3525 0.018 Uiso 1 calc R 1 . . H
C61 0.2597(2) 0.35379(17) 0.40344(15) 0.0130(4) Uani 1 d . 1 . . C
H61 0.2160 0.3964 0.3602 0.016 Uiso 1 calc R 1 . . H
C12 0.2134(2) 0.57146(17) 0.54988(15) 0.0117(4) Uani 1 d . 1 . . C
C22 0.2296(2) 0.63209(18) 0.62825(16) 0.0162(4) Uani 1 d . 1 . . C
H22 0.3173 0.6497 0.6489 0.019 Uiso 1 calc R 1 . . H
C32 0.1167(3) 0.66630(17) 0.67558(15) 0.0188(5) Uani 1 d . 1 . . C
H32 0.1274 0.7080 0.7283 0.023 Uiso 1 calc R 1 . . H
C42 -0.0121(3) 0.63968(18) 0.64591(17) 0.0180(5) Uani 1 d . 1 . . C
H42 -0.0889 0.6628 0.6788 0.022 Uiso 1 calc R 1 . . H
C52 -0.0286(2) 0.57950(18) 0.56856(17) 0.0162(4) Uani 1 d . 1 . . C
H52 -0.1166 0.5622 0.5483 0.019 Uiso 1 calc R 1 . . H
C62 0.0833(2) 0.54447(17) 0.52068(14) 0.0139(4) Uani 1 d . 1 . . C
H62 0.0719 0.5024 0.4683 0.017 Uiso 1 calc R 1 . . H
C13 0.3504(2) 0.58309(15) 0.37073(14) 0.0117(4) Uani 1 d . 1 . . C
C23 0.4608(2) 0.56700(17) 0.31235(15) 0.0139(4) Uani 1 d . 1 . . C
H23 0.5347 0.5273 0.3326 0.017 Uiso 1 calc R 1 . . H
C33 0.4616(2) 0.60952(17) 0.22447(15) 0.0153(4) Uani 1 d . 1 . . C
H33 0.5361 0.5986 0.1845 0.018 Uiso 1 calc R 1 . . H
C43 0.3536(2) 0.66797(16) 0.19504(15) 0.0166(4) Uani 1 d . 1 . . C
H43 0.3554 0.6976 0.1353 0.020 Uiso 1 calc R 1 . . H
C53 0.2437(2) 0.68322(18) 0.25237(17) 0.0162(4) Uani 1 d . 1 . . C
H53 0.1696 0.7222 0.2314 0.019 Uiso 1 calc R 1 . . H
C63 0.2415(2) 0.64147(17) 0.34068(16) 0.0132(4) Uani 1 d . 1 . . C
H63 0.1666 0.6526 0.3803 0.016 Uiso 1 calc R 1 . . H
O1 0.72776(17) 0.48202(14) 0.69626(13) 0.0220(4) Uani 1 d . 1 . . O
O2 0.49474(17) 0.54243(14) 0.79202(14) 0.0247(3) Uani 1 d . 1 . . O
O3 0.58690(18) 0.34278(13) 0.80558(15) 0.0265(4) Uani 1 d . 1 . . O
O4 0.73284(19) 0.49978(16) 0.89147(14) 0.0278(4) Uani 1 d . 1 . . O

loop_
_atom_site_aniso_label
_atom_site_aniso_U_11
_atom_site_aniso_U_22
_atom_site_aniso_U_33
_atom_site_aniso_U_12
_atom_site_aniso_U_13
_atom_site_aniso_U_23
Re 0.01094(3) 0.01778(4) 0.01148(3) 0.00277(3) 0.00138(3) -0.00072(4)
P 0.0100(2) 0.00982(19) 0.00933(18) 0.0006(2) -0.00109(17) -0.00005(19)
C1 0.0198(12) 0.0187(11) 0.0268(13) -0.0048(9) -0.0046(10) -0.0012(10)
C2 0.0132(10) 0.0170(11) 0.0148(9) 0.0003(8) -0.0036(8) -0.0001(8)
C11 0.0118(10) 0.0119(8) 0.0115(8) 0.0017(7) 0.0015(7) 0.0008(7)
C21 0.0147(9) 0.0164(10) 0.0130(9) 0.0000(8) -0.0002(8) 0.0004(8)
C31 0.0210(12) 0.0134(9) 0.0162(9) 0.0033(8) 0.0019(8) 0.0037(8)
C41 0.0196(11) 0.0126(10) 0.0200(11) -0.0004(8) 0.0068(9) -0.0013(9)
C51 0.0148(10) 0.0154(9) 0.0154(10) -0.0022(8) 0.0029(8) -0.0038(8)
C61 0.0131(9) 0.0138(9) 0.0120(9) 0.0014(7) -0.0001(7) -0.0009(8)
C12 0.0141(10) 0.0110(9) 0.0100(9) 0.0016(7) 0.0010(7) 0.0010(7)
C22 0.0173(10) 0.0177(10) 0.0135(10) 0.0021(8) -0.0028(8) -0.0027(8)
C32 0.0242(12) 0.0188(10) 0.0135(8) 0.0060(9) -0.0008(8) -0.0034(8)
C42 0.0209(11) 0.0172(10) 0.0157(10) 0.0070(9) 0.0043(9) 0.0007(9)
C52 0.0147(10) 0.0179(11) 0.0159(10) 0.0023(8) 0.0030(8) 0.0013(9)
C62 0.0157(9) 0.0143(10) 0.0116(8) -0.0002(8) 0.0014(7) -0.0019(8)
C13 0.0130(10) 0.0110(8) 0.0111(8) -0.0015(8) -0.0014(7) -0.0006(7)
C23 0.0109(9) 0.0167(9) 0.0140(10) 0.0016(7) 0.0011(7) -0.0010(8)
C33 0.0157(10) 0.0178(10) 0.0124(9) -0.0024(8) 0.0022(7) -0.0021(8)
C43 0.0204(10) 0.0187(9) 0.0107(8) -0.0028(8) -0.0021(9) 0.0011(8)
C53 0.0159(10) 0.0168(10) 0.0158(10) 0.0002(8) -0.0026(8) 0.0031(9)
C63 0.0124(10) 0.0140(10) 0.0132(9) -0.0009(8) 0.0005(8) -0.0013(8)
O1 0.0193(7) 0.0297(9) 0.0171(8) 0.0039(7) 0.0057(7) 0.0007(8)
O2 0.0202(8) 0.0295(9) 0.0244(8) 0.0108(7) 0.0044(7) 0.0010(10)
O3 0.0220(8) 0.0219(8) 0.0356(10) 0.0005(7) 0.0062(9) 0.0029(9)
O4 0.0231(9) 0.0427(11) 0.0175(8) 0.0030(8) -0.0039(7) -0.0104(8)

loop_
_atom_type_symbol
_atom_type_description
_atom_type_scat_dispersion_real
_atom_type_scat_dispersion_imag
_atom_type_scat_source
C C 0.0033 0.0016 'International Tables Vol C Tables 4.2.6.8 and 6.1.1.4'
H H 0.0000 0.0000 'International Tables Vol C Tables 4.2.6.8 and 6.1.1.4'
O O 0.0106 0.0060 'International Tables Vol C Tables 4.2.6.8 and 6.1.1.4'
P P 0.1023 0.0942 'International Tables Vol C Tables 4.2.6.8 and 6.1.1.4'
Re Re -1.0185 7.2310 'International Tables Vol C Tables 4.2.6.8 and 6.1.1.4'

loop_
_geom_angle_atom_site_label_1
_geom_angle_atom_site_label_2
_geom_angle_atom_site_label_3
_geom_angle
_geom_angle_publ_flag
O1 Re O2 109.00(10) no
O1 Re O3 108.90(10) no
O2 Re O3 109.40(10) no
O1 Re O4 110.10(10) no
O2 Re O4 109.50(10) no
O3 Re O4 110.00(10) no
C12 P C13 109.60(10) no
C12 P C11 108.60(10) no
C13 P C11 108.40(10) no
C12 P C2 111.60(10) no
C13 P C2 110.40(10) no
C11 P C2 108.10(10) no
C1 C2 P 115.3(2) no
C1 C2 H2A 108.4 no
P C2 H2A 108.4 no
C61 C11 C21 120.3(2) no
C61 C11 P 119.6(2) no
C21 C11 P 120.0(2) no
C31 C21 C11 119.6(2) no
C21 C31 C41 120.0(2) no
C51 C41 C31 120.3(2) no
C41 C51 C61 120.4(2) no
C11 C61 C51 119.5(2) no
C22 C12 C62 119.8(2) no
C22 C12 P 121.8(2) no
C62 C12 P 118.4(2) no
C32 C22 C12 119.7(2) no
C22 C32 C42 120.2(2) no
C52 C42 C32 120.3(2) no
C42 C52 C62 120.2(2) no
C52 C62 C12 119.9(2) no
C23 C13 C63 120.1(2) no
C23 C13 P 118.0(2) no
C63 C13 P 121.9(2) no
C33 C23 C13 119.5(2) no
C23 C33 C43 120.2(2) no
C53 C43 C33 120.4(2) no
C43 C53 C63 120.1(2) no
C53 C63 C13 119.7(2) no

loop_
_geom_bond_atom_site_label_1
_geom_bond_atom_site_label_2
_geom_bond_site_symmetry_2
_geom_bond_distance
_geom_bond_publ_flag
Re O1 . 1.728(2) no
Re O2 . 1.729(2) no
Re O3 . 1.730(2) no
Re O4 . 1.731(2) no
P C11 . 1.799(3) yes
P C12 . 1.791(3) yes
P C13 . 1.796(3) yes
P C2 . 1.807(2) yes
C1 C2 . 1.531(3) no
C11 C61 . 1.393(3) no
C11 C21 . 1.409(3) no
C21 C31 . 1.390(3) no
C31 C41 . 1.394(3) no
C41 C51 . 1.389(3) no
C51 C61 . 1.395(3) no
C12 C22 . 1.402(3) no
C12 C62 . 1.405(3) no
C22 C32 . 1.390(3) no
C32 C42 . 1.395(4) no
C42 C52 . 1.387(3) no
C52 C62 . 1.390(3) no
C13 C23 . 1.400(3) no
C13 C63 . 1.401(3) no
C23 C33 . 1.392(3) no
C33 C43 . 1.392(3) no
C43 C53 . 1.386(3) no
C53 C63 . 1.394(3) no
C1 H1A . 0.9800 no
C1 H1B . 0.9800 no
C1 H1C . 0.9800 no
C2 H2A . 0.9900 no
C2 H2B . 0.9900 no
C21 H21 . 0.9500 no
C41 H41 . 0.9500 no
C51 H51 . 0.9500 no
C61 H61 . 0.9500 no
C22 H22 . 0.9500 no
C32 H32 . 0.9500 no
C42 H42 . 0.9500 no
C52 H52 . 0.9500 no
C62 H62 . 0.9500 no
C23 H23 . 0.9500 no
C33 H33 . 0.9500 no
C43 H43 . 0.9500 no
C53 H53 . 0.9500 no
C63 H63 . 0.9500 no

loop_
_geom_hbond_atom_site_label_D
_geom_hbond_atom_site_label_H
_geom_hbond_atom_site_label_A
_geom_hbond_site_symmetry_A
_geom_hbond_distance_DH
_geom_hbond_distance_HA
_geom_hbond_distance_DA
_geom_hbond_angle_DHA
C2 H2B O4 2_664 0.99 2.55 3.409(3) 145
C23 H23 O4 2_664 0.95 2.49 3.369(3) 154
C33 H33 O1 2_664 0.95 2.58 3.341(3) 137
C61 H61 O2 2_564 0.95 2.45 3.301(3) 149

loop_
_geom_torsion_atom_site_label_1
_geom_torsion_atom_site_label_2
_geom_torsion_atom_site_label_3
_geom_torsion_atom_site_label_4
_geom_torsion
_geom_torsion_publ_flag
C11 P C2 C1 163.9(2) yes
C12 P C2 C1 -76.8(2) yes
C13 P C2 C1 45.5(2) yes
C12 P C11 C61 82.2(2) no
C13 P C11 C61 -36.8(2) no
C2 P C11 C61 -156.6(2) no
C12 P C11 C21 -94.1(2) no
C13 P C11 C21 146.8(2) no
C2 P C11 C21 27.1(2) no
C61 C11 C21 C31 -1.1(3) no
P C11 C21 C31 175.3(2) no
C11 C21 C31 C41 -0.1(3) no
C21 C31 C41 C51 1.0(3) no
C31 C41 C51 C61 -0.7(3) no
C21 C11 C61 C51 1.3(3) no
P C11 C61 C51 -175.1(2) no
C41 C51 C61 C11 -0.4(3) no
C13 P C12 C22 -114.1(2) no
C11 P C12 C22 127.6(2) no
C2 P C12 C22 8.5(2) no
C13 P C12 C62 65.0(2) no
C11 P C12 C62 -53.3(2) no
C2 P C12 C62 -172.3(2) no
C62 C12 C22 C32 -1.0(3) no
P C12 C22 C32 178.1(2) no
C12 C22 C32 C42 0.7(3) no
C22 C32 C42 C52 -0.5(4) no
C32 C42 C52 C62 0.7(4) no
C42 C52 C62 C12 -1.0(3) no
C22 C12 C62 C52 1.2(3) no
P C12 C62 C52 -178.0(2) no
C12 P C13 C23 173.0(2) no
C11 P C13 C23 -68.6(2) no
C2 P C13 C23 49.6(2) no
C12 P C13 C63 -6.4(2) no
C11 P C13 C63 112.0(2) no
C2 P C13 C63 -129.7(2) no
C63 C13 C23 C33 0.1(3) no
P C13 C23 C33 -179.3(2) no
C13 C23 C33 C43 0.3(3) no
C23 C33 C43 C53 -0.9(3) no
C33 C43 C53 C63 1.1(3) no
C43 C53 C63 C13 -0.8(3) no
C23 C13 C63 C53 0.1(3) no
P C13 C63 C53 179.5(2) no

loop_
_cod_related_entry_id
_cod_related_entry_database
_cod_related_entry_code
1 ChemSpider 30652413
